data_1517367
loop_
_publ_author_name
'Luo, Ding'
'Lee, Sangsu'
'Zheng, Bin'
'Sun, Zhe'
'Zeng, Wangdong'
'Huang, Kuo-Wei'
'Furukawa, Ko'
'Kim, Dongho'
'Webster, Richard D.'
'Wu, Jishan'

_publ_section_title
;
 Indolo[2,3-b]carbazoles with tunable ground states: how Clar's aromatic
 sextet determines the singlet biradical character
;
_journal_issue 12
_journal_name_full 'Chem. Sci.'
_journal_page_first 4944
_journal_paper_doi 10.1039/C4SC01843E
_journal_volume 5
_journal_year 2014
_chemical_formula_sum 'C46 H58 Cl6 N2'
_chemical_formula_weight 851.64
_chemical_name_systematic
; 
 ? 
;
_space_group_IT_number 14
_symmetry_cell_setting monoclinic
_symmetry_space_group_name_Hall '-P 2ybc'
_symmetry_space_group_name_H-M 'P 1 21/c 1'
_atom_sites_solution_hydrogens geom
_atom_sites_solution_primary direct
_atom_sites_solution_secondary difmap
_audit_creation_method SHELXL-97
_cell_angle_alpha 90.00
_cell_angle_beta 101.006(3)
_cell_angle_gamma 90.00
_cell_formula_units_Z 4
_cell_length_a 13.6043(18)
_cell_length_b 29.340(4)
_cell_length_c 11.7173(15)
_cell_measurement_reflns_used 931
_cell_measurement_temperature 100(2)
_cell_measurement_theta_max 26.43
_cell_measurement_theta_min 3.17
_cell_volume 4590.9(11)
_computing_cell_refinement 'Bruker SMART'
_computing_data_collection 'Bruker SMART'
_computing_data_reduction 'Bruker SAINT'
_computing_molecular_graphics 'Bruker SHELXTL'
_computing_publication_material 'Bruker SHELXTL'
_computing_structure_refinement 'SHELXL-97 (Sheldrick, 1997)'
_computing_structure_solution 'SHELXS-97 (Sheldrick, 1990)'
_diffrn_ambient_temperature 100(2)
_diffrn_measured_fraction_theta_full 0.999
_diffrn_measured_fraction_theta_max 0.999
_diffrn_measurement_device_type 'CCD area detector'
_diffrn_measurement_method 'phi and omega scans'
_diffrn_radiation_monochromator graphite
_diffrn_radiation_source 'fine-focus sealed tube'
_diffrn_radiation_type MoK\a
_diffrn_radiation_wavelength 0.71073
_diffrn_reflns_av_R_equivalents 0.0324
_diffrn_reflns_av_sigmaI/netI 0.0391
_diffrn_reflns_limit_h_max 11
_diffrn_reflns_limit_h_min -17
_diffrn_reflns_limit_k_max 38
_diffrn_reflns_limit_k_min -37
_diffrn_reflns_limit_l_max 14
_diffrn_reflns_limit_l_min -15
_diffrn_reflns_number 32323
_diffrn_reflns_theta_full 27.50
_diffrn_reflns_theta_max 27.50
_diffrn_reflns_theta_min 1.39
_exptl_absorpt_coefficient_mu 0.407
_exptl_absorpt_correction_T_max 0.7456
_exptl_absorpt_correction_T_min 0.6424
_exptl_absorpt_correction_type multi-scan
_exptl_absorpt_process_details 'Sadabs, (Sheldrick 2008)'
_exptl_crystal_colour Colourless
_exptl_crystal_density_diffrn 1.232
_exptl_crystal_density_meas ?
_exptl_crystal_density_method 'not measured'
_exptl_crystal_description Block
_exptl_crystal_F_000 1800
_exptl_crystal_size_max 0.51
_exptl_crystal_size_mid 0.50
_exptl_crystal_size_min 0.42
_refine_diff_density_max 0.682
_refine_diff_density_min -0.606
_refine_diff_density_rms 0.063
_refine_ls_extinction_method none
_refine_ls_goodness_of_fit_ref 1.049
_refine_ls_hydrogen_treatment mixed
_refine_ls_matrix_type full
_refine_ls_number_parameters 510
_refine_ls_number_reflns 10529
_refine_ls_number_restraints 0
_refine_ls_restrained_S_all 1.049
_refine_ls_R_factor_all 0.0632
_refine_ls_R_factor_gt 0.0489
_refine_ls_shift/su_max 0.001
_refine_ls_shift/su_mean 0.000
_refine_ls_structure_factor_coef Fsqd
_refine_ls_weighting_details 'calc w=1/[\s^2^(Fo^2^)+(0.0631P)^2^+2.2904P] where P=(Fo^2^+2Fc^2^)/3'
_refine_ls_weighting_scheme calc
_refine_ls_wR_factor_gt 0.1210
_refine_ls_wR_factor_ref 0.1279
_reflns_number_gt 8377
_reflns_number_total 10529
_reflns_threshold_expression >2sigma(I)
_cod_data_source_file c4sc01843e2.cif
_cod_data_source_block c449a
_cod_depositor_comments
;
The following automatic conversions were performed:

'_symmetry_cell_setting' value 'Monoclinic' changed to 'monoclinic'
according to
/usr/data/users/saulius/crontab/automatic-downloads/rss-feeds/RSC/lib/dictionaries/cif_core.dic
dictionary named 'cif_core.dic' version 2.4.2 from
2011-04-26.

'_exptl_absorpt_correction_type' value 'Multi-scan'
changed to 'multi-scan' according to
/usr/data/users/saulius/crontab/automatic-downloads/rss-feeds/RSC/lib/dictionaries/cif_core.dic
dictionary named 'cif_core.dic' version 2.4.2 from 2011-04-26.

Automatic conversion script
Id: cif_fix_values 2281 2013-09-26 08:29:07Z andrius 

 Adding full bibliography for 1517367--1517369.cif.

The following automatic conversions were performed:

'_exptl_crystal_density_meas' value 'Not Measured' was changed to '?'
- the value is perceived as not measured.

Automatic conversion script
Id: cif_fix_values 3008 2015-01-20 13:52:24Z robertas 
;
_cod_original_cell_volume 4590.9(10)
_cod_original_sg_symbol_H-M P2(1)/c
_cod_database_code 1517367

loop_
_symmetry_equiv_pos_as_xyz
'x, y, z'
'-x, y+1/2, -z+1/2'
'-x, -y, -z'
'x, -y-1/2, z-1/2'

loop_
_atom_site_label
_atom_site_type_symbol
_atom_site_fract_x
_atom_site_fract_y
_atom_site_fract_z
_atom_site_U_iso_or_equiv
_atom_site_adp_type
_atom_site_occupancy
_atom_site_symmetry_multiplicity
_atom_site_calc_flag
_atom_site_refinement_flags
N1 N 0.58442(10) 0.07798(5) 1.09427(12) 0.0143(3) Uani 1 1 d .
H1N H 0.5642(16) 0.0626(7) 1.1473(19) 0.023(5) Uiso 1 1 d .
N2 N 0.27749(10) 0.11288(5) 0.80119(11) 0.0132(3) Uani 1 1 d .
H2N H 0.2304(17) 0.0960(8) 0.8176(19) 0.028(6) Uiso 1 1 d .
C1 C 0.52066(12) 0.09637(5) 0.99855(13) 0.0127(3) Uani 1 1 d .
C2 C 0.57758(12) 0.12645(5) 0.94178(14) 0.0136(3) Uani 1 1 d .
C3 C 0.53306(12) 0.14963(5) 0.84205(13) 0.0136(3) Uani 1 1 d .
H3 H 0.5704 0.1698 0.8032 0.016 Uiso 1 1 calc R
C4 C 0.43164(12) 0.14221(5) 0.80134(13) 0.0131(3) Uani 1 1 d .
C5 C 0.37603(12) 0.11278(5) 0.86103(13) 0.0129(3) Uani 1 1 d .
C6 C 0.41783(12) 0.08891(5) 0.96247(13) 0.0130(3) Uani 1 1 d .
C7 C 0.67797(12) 0.12721(5) 1.01051(14) 0.0144(3) Uani 1 1 d .
C8 C 0.76264(12) 0.15277(6) 1.00050(14) 0.0149(3) Uani 1 1 d .
H8 H 0.7607 0.1734 0.9376 0.018 Uiso 1 1 calc R
C9 C 0.84949(12) 0.14767(6) 1.08353(14) 0.0157(3) Uani 1 1 d .
C10 C 0.84972(12) 0.11525(6) 1.17249(14) 0.0164(3) Uani 1 1 d .
H10 H 0.9100 0.1114 1.2277 0.020 Uiso 1 1 calc R
C11 C 0.76802(12) 0.08848(5) 1.18530(13) 0.0145(3) Uani 1 1 d .
C12 C 0.67996(12) 0.09668(5) 1.10323(14) 0.0140(3) Uani 1 1 d .
C13 C 0.36248(12) 0.16062(5) 0.70328(13) 0.0131(3) Uani 1 1 d .
C14 C 0.37618(12) 0.19154(5) 0.61713(13) 0.0140(3) Uani 1 1 d .
H14 H 0.4401 0.2048 0.6182 0.017 Uiso 1 1 calc R
C15 C 0.29597(13) 0.20276(5) 0.53023(14) 0.0153(3) Uani 1 1 d .
C16 C 0.20149(12) 0.18377(6) 0.53537(14) 0.0160(3) Uani 1 1 d .
H16 H 0.1465 0.1921 0.4762 0.019 Uiso 1 1 calc R
C17 C 0.18318(12) 0.15371(5) 0.62098(13) 0.0138(3) Uani 1 1 d .
C18 C 0.26786(12) 0.14162(5) 0.70462(13) 0.0129(3) Uani 1 1 d .
C19 C 0.35767(12) 0.06007(5) 1.02779(13) 0.0133(3) Uani 1 1 d .
C20 C 0.39203(12) 0.01798(5) 1.07520(13) 0.0148(3) Uani 1 1 d .
H20 H 0.4563 0.0075 1.0665 0.018 Uiso 1 1 calc R
C21 C 0.33447(13) -0.00896(5) 1.13488(14) 0.0161(3) Uani 1 1 d .
H21 H 0.3601 -0.0374 1.1659 0.019 Uiso 1 1 calc R
C22 C 0.24012(13) 0.00497(6) 1.15003(14) 0.0168(3) Uani 1 1 d .
C23 C 0.20588(13) 0.04720(6) 1.10300(14) 0.0181(3) Uani 1 1 d .
H23 H 0.1416 0.0576 1.1118 0.022 Uiso 1 1 calc R
C24 C 0.26320(12) 0.07426(6) 1.04387(14) 0.0161(3) Uani 1 1 d .
H24 H 0.2378 0.1029 1.0138 0.019 Uiso 1 1 calc R
C25 C 0.94347(12) 0.17669(6) 1.08297(15) 0.0181(3) Uani 1 1 d .
C26 C 0.93459(14) 0.20517(6) 0.97207(16) 0.0236(4) Uani 1 1 d .
H26A H 0.9220 0.1850 0.9041 0.035 Uiso 1 1 calc R
H26B H 0.9970 0.2220 0.9734 0.035 Uiso 1 1 calc R
H26C H 0.8790 0.2268 0.9676 0.035 Uiso 1 1 calc R
C27 C 1.03643(13) 0.14617(6) 1.09221(19) 0.0269(4) Uani 1 1 d .
H27A H 1.0270 0.1249 1.0266 0.040 Uiso 1 1 calc R
H27B H 1.0462 0.1290 1.1652 0.040 Uiso 1 1 calc R
H27C H 1.0954 0.1652 1.0907 0.040 Uiso 1 1 calc R
C28 C 0.95810(15) 0.20944(7) 1.18748(17) 0.0260(4) Uani 1 1 d .
H28A H 1.0186 0.2277 1.1887 0.039 Uiso 1 1 calc R
H28B H 0.9650 0.1918 1.2596 0.039 Uiso 1 1 calc R
H28C H 0.8999 0.2297 1.1807 0.039 Uiso 1 1 calc R
C29 C 0.77296(12) 0.05260(5) 1.28154(14) 0.0157(3) Uani 1 1 d .
C30 C 0.87976(14) 0.04574(6) 1.34928(15) 0.0225(4) Uani 1 1 d .
H30A H 0.9234 0.0368 1.2955 0.034 Uiso 1 1 calc R
H30B H 0.8801 0.0218 1.4076 0.034 Uiso 1 1 calc R
H30C H 0.9042 0.0743 1.3881 0.034 Uiso 1 1 calc R
C31 C 0.73752(14) 0.00626(6) 1.22692(15) 0.0198(4) Uani 1 1 d .
H31A H 0.6680 0.0088 1.1856 0.030 Uiso 1 1 calc R
H31B H 0.7419 -0.0168 1.2883 0.030 Uiso 1 1 calc R
H31C H 0.7801 -0.0028 1.1721 0.030 Uiso 1 1 calc R
C32 C 0.70717(14) 0.06750(6) 1.36791(15) 0.0224(4) Uani 1 1 d .
H32A H 0.7319 0.0965 1.4038 0.034 Uiso 1 1 calc R
H32B H 0.7097 0.0442 1.4284 0.034 Uiso 1 1 calc R
H32C H 0.6379 0.0713 1.3266 0.034 Uiso 1 1 calc R
C33 C 0.30618(13) 0.23563(6) 0.43145(15) 0.0204(4) Uani 1 1 d .
C34 C 0.41508(14) 0.24713(7) 0.43052(16) 0.0254(4) Uani 1 1 d .
H34A H 0.4435 0.2641 0.5012 0.038 Uiso 1 1 calc R
H34B H 0.4189 0.2658 0.3622 0.038 Uiso 1 1 calc R
H34C H 0.4530 0.2189 0.4275 0.038 Uiso 1 1 calc R
C35 C 0.2630(2) 0.21386(10) 0.31333(18) 0.0492(7) Uani 1 1 d .
H35A H 0.2696 0.2352 0.2509 0.074 Uiso 1 1 calc R
H35B H 0.1920 0.2067 0.3096 0.074 Uiso 1 1 calc R
H35C H 0.2996 0.1858 0.3042 0.074 Uiso 1 1 calc R
C36 C 0.25002(19) 0.27968(8) 0.4470(2) 0.0484(7) Uani 1 1 d .
H36A H 0.2796 0.2938 0.5214 0.073 Uiso 1 1 calc R
H36B H 0.1794 0.2727 0.4459 0.073 Uiso 1 1 calc R
H36C H 0.2551 0.3008 0.3834 0.073 Uiso 1 1 calc R
C37 C 0.07800(12) 0.13546(6) 0.62400(14) 0.0155(3) Uani 1 1 d .
C38 C 0.07600(13) 0.08341(6) 0.61036(15) 0.0200(4) Uani 1 1 d .
H38A H 0.1213 0.0696 0.6764 0.030 Uiso 1 1 calc R
H38B H 0.0976 0.0752 0.5379 0.030 Uiso 1 1 calc R
H38C H 0.0078 0.0722 0.6081 0.030 Uiso 1 1 calc R
C39 C 0.04761(13) 0.14927(6) 0.73882(15) 0.0202(4) Uani 1 1 d .
H39A H -0.0195 0.1375 0.7406 0.030 Uiso 1 1 calc R
H39B H 0.0473 0.1826 0.7450 0.030 Uiso 1 1 calc R
H39C H 0.0956 0.1366 0.8041 0.030 Uiso 1 1 calc R
C40 C -0.00121(13) 0.15523(6) 0.52533(16) 0.0220(4) Uani 1 1 d .
H40A H -0.0673 0.1432 0.5311 0.033 Uiso 1 1 calc R
H40B H 0.0149 0.1466 0.4502 0.033 Uiso 1 1 calc R
H40C H -0.0017 0.1885 0.5317 0.033 Uiso 1 1 calc R
C41 C 0.17480(13) -0.02296(6) 1.21734(15) 0.0204(4) Uani 1 1 d .
C42 C 0.22542(16) -0.06755(7) 1.26410(18) 0.0301(4) Uani 1 1 d .
H42A H 0.2381 -0.0862 1.1991 0.045 Uiso 1 1 calc R
H42B H 0.1816 -0.0842 1.3069 0.045 Uiso 1 1 calc R
H42C H 0.2890 -0.0608 1.3163 0.045 Uiso 1 1 calc R
C43 C 0.15513(15) 0.00521(7) 1.32078(17) 0.0278(4) Uani 1 1 d .
H43A H 0.1120 -0.0121 1.3632 0.042 Uiso 1 1 calc R
H43B H 0.1220 0.0338 1.2925 0.042 Uiso 1 1 calc R
H43C H 0.2189 0.0119 1.3728 0.042 Uiso 1 1 calc R
C44 C 0.07510(16) -0.03417(8) 1.13639(18) 0.0359(5) Uani 1 1 d .
H44A H 0.0880 -0.0518 1.0698 0.054 Uiso 1 1 calc R
H44B H 0.0406 -0.0058 1.1088 0.054 Uiso 1 1 calc R
H44C H 0.0330 -0.0521 1.1789 0.054 Uiso 1 1 calc R
C1S C 0.66803(16) 0.20301(7) 0.24118(17) 0.0285(4) Uani 1 1 d .
H1S H 0.7101 0.1812 0.2058 0.034 Uiso 1 1 calc R
Cl1 Cl 0.40431(5) 0.07914(3) 0.34622(6) 0.0618(2) Uani 1 1 d .
Cl2 Cl 0.54903(4) 0.121277(19) 0.52689(4) 0.03422(13) Uani 1 1 d .
Cl3 Cl 0.43051(11) 0.04609(3) 0.58147(9) 0.1043(4) Uani 1 1 d .
C2S C 0.43264(18) 0.09399(7) 0.49411(19) 0.0352(5) Uani 1 1 d .
H2S H 0.3803 0.1158 0.5101 0.042 Uiso 1 1 calc R
Cl4 Cl 0.71694(6) 0.20677(3) 0.39099(5) 0.0630(2) Uani 1 1 d .
Cl5 Cl 0.54509(4) 0.182184(19) 0.21783(5) 0.03698(14) Uani 1 1 d .
Cl6 Cl 0.67310(5) 0.25654(2) 0.17507(6) 0.05058(18) Uani 1 1 d .

loop_
_atom_site_aniso_label
_atom_site_aniso_U_11
_atom_site_aniso_U_22
_atom_site_aniso_U_33
_atom_site_aniso_U_23
_atom_site_aniso_U_13
_atom_site_aniso_U_12
N1 0.0131(7) 0.0163(7) 0.0128(6) 0.0038(5) 0.0005(5) -0.0004(5)
N2 0.0118(7) 0.0147(6) 0.0121(6) 0.0030(5) 0.0000(5) -0.0019(5)
C1 0.0145(8) 0.0127(7) 0.0105(7) -0.0001(6) 0.0009(6) 0.0013(6)
C2 0.0125(8) 0.0139(7) 0.0141(7) -0.0012(6) 0.0021(6) -0.0004(6)
C3 0.0141(8) 0.0135(7) 0.0135(7) 0.0003(6) 0.0034(6) -0.0010(6)
C4 0.0157(8) 0.0125(7) 0.0109(7) 0.0004(6) 0.0023(6) 0.0010(6)
C5 0.0131(8) 0.0126(7) 0.0125(7) -0.0019(6) 0.0014(6) 0.0002(6)
C6 0.0144(8) 0.0137(7) 0.0110(7) 0.0000(6) 0.0025(6) 0.0006(6)
C7 0.0143(8) 0.0151(7) 0.0132(7) -0.0007(6) 0.0010(6) 0.0020(6)
C8 0.0139(8) 0.0167(8) 0.0143(7) 0.0009(6) 0.0030(6) 0.0014(6)
C9 0.0131(8) 0.0161(8) 0.0180(8) -0.0022(6) 0.0032(6) 0.0006(6)
C10 0.0129(8) 0.0186(8) 0.0158(8) -0.0014(6) -0.0021(6) 0.0018(6)
C11 0.0157(8) 0.0146(7) 0.0121(7) -0.0012(6) 0.0002(6) 0.0019(6)
C12 0.0119(8) 0.0150(7) 0.0149(7) -0.0015(6) 0.0020(6) 0.0007(6)
C13 0.0138(8) 0.0143(7) 0.0108(7) -0.0023(6) 0.0014(6) 0.0011(6)
C14 0.0139(8) 0.0138(7) 0.0145(7) 0.0009(6) 0.0035(6) 0.0000(6)
C15 0.0174(8) 0.0154(8) 0.0130(7) 0.0016(6) 0.0029(6) 0.0006(6)
C16 0.0148(8) 0.0182(8) 0.0135(7) 0.0012(6) -0.0009(6) 0.0017(6)
C17 0.0128(8) 0.0151(7) 0.0127(7) -0.0016(6) 0.0005(6) -0.0002(6)
C18 0.0165(8) 0.0117(7) 0.0105(7) -0.0004(6) 0.0027(6) 0.0003(6)
C19 0.0152(8) 0.0151(7) 0.0091(7) -0.0003(6) 0.0008(6) -0.0023(6)
C20 0.0143(8) 0.0171(8) 0.0127(7) -0.0003(6) 0.0020(6) 0.0013(6)
C21 0.0199(8) 0.0137(7) 0.0141(7) 0.0013(6) 0.0016(6) 0.0007(6)
C22 0.0182(8) 0.0191(8) 0.0129(7) 0.0013(6) 0.0022(6) -0.0032(6)
C23 0.0132(8) 0.0229(9) 0.0187(8) 0.0033(7) 0.0045(7) 0.0022(6)
C24 0.0167(8) 0.0166(8) 0.0145(7) 0.0038(6) 0.0017(6) 0.0026(6)
C25 0.0127(8) 0.0181(8) 0.0226(8) 0.0015(7) 0.0014(7) -0.0002(6)
C26 0.0169(9) 0.0262(9) 0.0274(9) 0.0059(7) 0.0035(7) -0.0043(7)
C27 0.0144(9) 0.0239(9) 0.0425(11) 0.0044(8) 0.0055(8) 0.0013(7)
C28 0.0237(10) 0.0244(9) 0.0283(10) -0.0044(7) 0.0008(8) -0.0071(7)
C29 0.0158(8) 0.0158(8) 0.0136(7) 0.0011(6) -0.0017(6) 0.0005(6)
C30 0.0211(9) 0.0222(9) 0.0208(9) 0.0054(7) -0.0044(7) -0.0008(7)
C31 0.0217(9) 0.0151(8) 0.0201(8) 0.0008(6) -0.0027(7) 0.0001(7)
C32 0.0261(10) 0.0250(9) 0.0160(8) 0.0018(7) 0.0036(7) 0.0021(7)
C33 0.0172(9) 0.0259(9) 0.0175(8) 0.0098(7) 0.0015(7) 0.0001(7)
C34 0.0216(9) 0.0300(10) 0.0250(9) 0.0147(8) 0.0059(8) 0.0001(8)
C35 0.0493(15) 0.0781(19) 0.0165(10) 0.0124(11) -0.0027(9) -0.0329(13)
C36 0.0482(14) 0.0389(13) 0.0676(17) 0.0364(12) 0.0350(13) 0.0222(11)
C37 0.0125(8) 0.0171(8) 0.0157(8) 0.0034(6) -0.0002(6) -0.0002(6)
C38 0.0173(9) 0.0186(8) 0.0219(8) 0.0012(7) -0.0020(7) -0.0025(7)
C39 0.0151(8) 0.0242(9) 0.0219(9) -0.0001(7) 0.0050(7) -0.0012(7)
C40 0.0147(8) 0.0238(9) 0.0246(9) 0.0068(7) -0.0033(7) -0.0033(7)
C41 0.0170(9) 0.0247(9) 0.0198(8) 0.0064(7) 0.0045(7) -0.0037(7)
C42 0.0324(11) 0.0267(10) 0.0337(11) 0.0134(8) 0.0128(9) -0.0022(8)
C43 0.0278(10) 0.0332(10) 0.0255(9) 0.0054(8) 0.0130(8) -0.0029(8)
C44 0.0280(11) 0.0487(13) 0.0281(10) 0.0131(9) -0.0016(9) -0.0187(10)
C1S 0.0362(11) 0.0250(10) 0.0246(9) -0.0024(7) 0.0066(8) 0.0021(8)
Cl1 0.0519(4) 0.0892(5) 0.0451(4) -0.0363(4) 0.0111(3) -0.0227(4)
Cl2 0.0291(3) 0.0422(3) 0.0315(3) -0.0105(2) 0.0060(2) 0.0048(2)
Cl3 0.2023(13) 0.0409(4) 0.0877(6) 0.0041(4) 0.0728(8) -0.0313(6)
C2S 0.0439(13) 0.0300(11) 0.0363(11) -0.0119(9) 0.0197(10) -0.0094(9)
Cl4 0.0846(5) 0.0699(5) 0.0282(3) -0.0033(3) -0.0052(3) -0.0424(4)
Cl5 0.0327(3) 0.0436(3) 0.0354(3) -0.0085(2) 0.0084(2) 0.0003(2)
Cl6 0.0562(4) 0.0367(3) 0.0669(4) 0.0206(3) 0.0323(3) 0.0151(3)

loop_
_atom_type_symbol
_atom_type_description
_atom_type_scat_dispersion_real
_atom_type_scat_dispersion_imag
_atom_type_scat_source
C C 0.0033 0.0016 'International Tables Vol C Tables 4.2.6.8 and 6.1.1.4'
H H 0.0000 0.0000 'International Tables Vol C Tables 4.2.6.8 and 6.1.1.4'
N N 0.0061 0.0033 'International Tables Vol C Tables 4.2.6.8 and 6.1.1.4'
Cl Cl 0.1484 0.1585 'International Tables Vol C Tables 4.2.6.8 and 6.1.1.4'

loop_
_geom_angle_atom_site_label_1
_geom_angle_atom_site_label_2
_geom_angle_atom_site_label_3
_geom_angle
C1 N1 C12 109.70(13)
C5 N2 C18 110.02(13)
N1 C1 C6 128.13(14)
N1 C1 C2 107.88(14)
C6 C1 C2 123.97(14)
C3 C2 C1 120.64(15)
C3 C2 C7 132.45(15)
C1 C2 C7 106.86(14)
C2 C3 C4 117.25(15)
C3 C4 C5 121.01(14)
C3 C4 C13 131.96(15)
C5 C4 C13 107.00(14)
N2 C5 C6 128.65(15)
N2 C5 C4 107.71(13)
C6 C5 C4 123.64(15)
C1 C6 C5 113.45(14)
C1 C6 C19 123.39(14)
C5 C6 C19 123.11(14)
C8 C7 C12 120.83(15)
C8 C7 C2 131.82(15)
C12 C7 C2 107.30(14)
C9 C8 C7 119.22(15)
C8 C9 C10 118.18(15)
C8 C9 C25 122.33(15)
C10 C9 C25 119.48(14)
C11 C10 C9 124.81(15)
C10 C11 C12 115.02(15)
C10 C11 C29 122.84(14)
C12 C11 C29 122.13(15)
N1 C12 C7 108.20(14)
N1 C12 C11 130.05(15)
C7 C12 C11 121.75(15)
C14 C13 C18 120.99(14)
C14 C13 C4 131.45(15)
C18 C13 C4 107.57(14)
C15 C14 C13 119.45(15)
C14 C15 C16 118.12(15)
C14 C15 C33 122.22(15)
C16 C15 C33 119.64(14)
C17 C16 C15 124.71(15)
C16 C17 C18 115.19(15)
C16 C17 C37 122.21(14)
C18 C17 C37 122.60(14)
N2 C18 C13 107.69(14)
N2 C18 C17 130.81(15)
C13 C18 C17 121.45(14)
C20 C19 C24 117.14(15)
C20 C19 C6 122.16(15)
C24 C19 C6 120.71(14)
C21 C20 C19 121.61(15)
C22 C21 C20 121.27(15)
C21 C22 C23 117.13(15)
C21 C22 C41 123.26(15)
C23 C22 C41 119.59(15)
C24 C23 C22 121.80(16)
C23 C24 C19 121.05(15)
C26 C25 C27 107.98(15)
C26 C25 C9 112.03(14)
C27 C25 C9 110.54(14)
C26 C25 C28 108.18(15)
C27 C25 C28 109.15(15)
C9 C25 C28 108.88(14)
C30 C29 C11 112.05(14)
C30 C29 C32 108.09(14)
C11 C29 C32 109.84(13)
C30 C29 C31 106.88(14)
C11 C29 C31 109.50(13)
C32 C29 C31 110.44(14)
C34 C33 C36 108.83(17)
C34 C33 C15 111.93(14)
C36 C33 C15 108.82(15)
C34 C33 C35 106.95(16)
C36 C33 C35 110.15(19)
C15 C33 C35 110.14(16)
C17 C37 C38 110.04(14)
C17 C37 C39 109.66(13)
C38 C37 C39 110.56(14)
C17 C37 C40 111.99(13)
C38 C37 C40 107.54(14)
C39 C37 C40 107.00(14)
C42 C41 C43 108.21(15)
C42 C41 C22 112.06(15)
C43 C41 C22 108.94(15)
C42 C41 C44 108.80(16)
C43 C41 C44 109.71(17)
C22 C41 C44 109.10(14)
Cl5 C1S Cl4 110.23(11)
Cl5 C1S Cl6 111.05(11)
Cl4 C1S Cl6 110.16(11)
Cl3 C2S Cl2 110.84(14)
Cl3 C2S Cl1 110.77(12)
Cl2 C2S Cl1 110.41(12)

loop_
_geom_bond_atom_site_label_1
_geom_bond_atom_site_label_2
_geom_bond_distance
N1 C1 1.389(2)
N1 C12 1.396(2)
N2 C5 1.389(2)
N2 C18 1.397(2)
C1 C6 1.399(2)
C1 C2 1.420(2)
C2 C3 1.387(2)
C2 C7 1.447(2)
C3 C4 1.388(2)
C4 C5 1.417(2)
C4 C13 1.444(2)
C5 C6 1.403(2)
C6 C19 1.487(2)
C7 C8 1.398(2)
C7 C12 1.404(2)
C8 C9 1.388(2)
C9 C10 1.411(2)
C9 C25 1.537(2)
C10 C11 1.392(2)
C11 C12 1.406(2)
C11 C29 1.535(2)
C13 C14 1.396(2)
C13 C18 1.406(2)
C14 C15 1.383(2)
C15 C16 1.413(2)
C15 C33 1.533(2)
C16 C17 1.393(2)
C17 C18 1.408(2)
C17 C37 1.534(2)
C19 C20 1.397(2)
C19 C24 1.398(2)
C20 C21 1.391(2)
C21 C22 1.390(2)
C22 C23 1.399(2)
C22 C41 1.533(2)
C23 C24 1.387(2)
C25 C26 1.530(2)
C25 C27 1.536(2)
C25 C28 1.539(2)
C29 C30 1.530(2)
C29 C32 1.537(2)
C29 C31 1.540(2)
C33 C34 1.521(2)
C33 C36 1.530(3)
C33 C35 1.536(3)
C37 C38 1.535(2)
C37 C39 1.535(2)
C37 C40 1.536(2)
C41 C42 1.530(3)
C41 C43 1.532(3)
C41 C44 1.535(3)
C1S Cl5 1.752(2)
C1S Cl4 1.758(2)
C1S Cl6 1.758(2)
Cl1 C2S 1.757(2)
Cl2 C2S 1.750(2)
Cl3 C2S 1.742(2)
